data_1558542
loop_
_publ_author_name
'Hooper, Thomas'
'Brown, Ryan'
'Rekhroukh, Feriel'
'Gar\,con, Mart\'i'
'White, Andrew J. P.'
'Costa, Paulo J.'
'Crimmin, Mark Richard'

_publ_section_title
;
 Catalyst Control of Selectivity in the C--O Bond Alumination of Biomass
 Derived Furans
;
_journal_name_full 'Chemical Science'
_journal_paper_doi 10.1039/D0SC01918F
_journal_year 2020
_chemical_formula_moiety 'C35 H49 Al N2 O'
_chemical_formula_sum 'C35 H49 Al N2 O'
_chemical_formula_weight 540.74
_chemical_properties_physical Air-sensitive,Moisture-sensitive
_space_group_crystal_system orthorhombic
_space_group_IT_number 33
_space_group_name_Hall 'P 2c -2n'
_space_group_name_H-M_alt 'P n a 21'
_atom_sites_solution_hydrogens geom
_atom_sites_solution_primary dual
_audit_creation_date 2019-10-15
_audit_creation_method
;
Olex2 1.2
(compiled 2018.05.29 svn.r3508 for OlexSys, GUI svn.r5506)
;
_audit_update_record
;
2019-12-19 deposited with the CCDC.	2020-07-06 downloaded from the CCDC.
;
_cell_angle_alpha 90
_cell_angle_beta 90
_cell_angle_gamma 90
_cell_formula_units_Z 4
_cell_length_a 16.5281(6)
_cell_length_b 12.2177(5)
_cell_length_c 15.9821(6)
_cell_measurement_reflns_used 2045
_cell_measurement_temperature 173.05(10)
_cell_measurement_theta_max 27.8450
_cell_measurement_theta_min 3.3190
_cell_volume 3227.4(2)
_computing_cell_refinement 'CrysAlisPro 1.171.38.43 (Rigaku OD, 2015)'
_computing_data_collection 'CrysAlisPro 1.171.38.43 (Rigaku OD, 2015)'
_computing_data_reduction 'CrysAlisPro 1.171.38.43 (Rigaku OD, 2015)'
_computing_molecular_graphics 'Olex2 (Dolomanov et al., 2009)'
_computing_publication_material 'Olex2 (Dolomanov et al., 2009)'
_computing_structure_refinement 'ShelXL (Sheldrick, 2015)'
_computing_structure_solution 'ShelXT (Sheldrick, 2015)'
_diffrn_ambient_environment N~2~
_diffrn_ambient_temperature 173.05(10)
_diffrn_detector 'CCD plate'
_diffrn_detector_area_resol_mean 16.0382
_diffrn_detector_type Eos
_diffrn_measured_fraction_theta_full 0.986
_diffrn_measured_fraction_theta_max 0.816
_diffrn_measurement_details
;
List of Runs (angles in degrees, time in seconds):

  # Type    Start    End  Width  t~exp~   \w     \q     \k     \f   Frames
#--------------------------------------------------------------------------
  1  \w      3.00  69.00   1.00    6.20    --   14.27  77.00  60.00   66
  2  \w     43.00  86.00   1.00    6.20    --   14.27 178.00  60.00   43
;
_diffrn_measurement_device 'four-circle diffractometer'
_diffrn_measurement_device_type 'Xcalibur, Eos'
_diffrn_measurement_method '\w scans'
_diffrn_orient_matrix_type 'CrysAlisPro convention (1999,Acta A55,543-557)'
_diffrn_orient_matrix_UB_11 0.0379766000
_diffrn_orient_matrix_UB_12 -0.0194349000
_diffrn_orient_matrix_UB_13 -0.0142054000
_diffrn_orient_matrix_UB_21 0.0193966000
_diffrn_orient_matrix_UB_22 0.0265004000
_diffrn_orient_matrix_UB_23 0.0340788000
_diffrn_orient_matrix_UB_31 -0.0048297000
_diffrn_orient_matrix_UB_32 -0.0478378000
_diffrn_orient_matrix_UB_33 0.0246494000
_diffrn_radiation_monochromator graphite
_diffrn_radiation_probe x-ray
_diffrn_radiation_type MoK\a
_diffrn_radiation_wavelength 0.71073
_diffrn_reflns_av_R_equivalents 0.0255
_diffrn_reflns_av_unetI/netI 0.0437
_diffrn_reflns_Laue_measured_fraction_full 0.986
_diffrn_reflns_Laue_measured_fraction_max 0.816
_diffrn_reflns_limit_h_max 18
_diffrn_reflns_limit_h_min -20
_diffrn_reflns_limit_k_max 13
_diffrn_reflns_limit_k_min -14
_diffrn_reflns_limit_l_max 13
_diffrn_reflns_limit_l_min -20
_diffrn_reflns_number 7175
_diffrn_reflns_point_group_measured_fraction_full 0.692
_diffrn_reflns_point_group_measured_fraction_max 0.558
_diffrn_reflns_theta_full 25.242
_diffrn_reflns_theta_max 28.198
_diffrn_reflns_theta_min 2.433
_diffrn_source 'fine-focus sealed X-ray tube'
_diffrn_source_type 'Enhance (Mo) X-ray Source'
_exptl_absorpt_coefficient_mu 0.091
_exptl_absorpt_correction_T_max 0.988
_exptl_absorpt_correction_T_min 0.975
_exptl_absorpt_correction_type analytical
_exptl_absorpt_process_details
;
CrysAlisPro 1.171.38.43 (Rigaku Oxford Diffraction, 2015)
Analytical numeric absorption correction using a multifaceted crystal
			model based on expressions derived by R.C. Clark & J.S. Reid.
(Clark, R. C. & Reid, J. S. (1995). Acta Cryst. A51, 887-897)
Empirical absorption correction using spherical harmonics,
 implemented in SCALE3 ABSPACK scaling algorithm.
;
_exptl_crystal_colour colourless
_exptl_crystal_colour_primary colourless
_exptl_crystal_density_diffrn 1.113
_exptl_crystal_description block
_exptl_crystal_F_000 1176
_exptl_crystal_recrystallization_method 'Re-crystallisation from solvent: heptane'
_exptl_crystal_size_max 0.558
_exptl_crystal_size_mid 0.218
_exptl_crystal_size_min 0.148
_refine_diff_density_max 0.215
_refine_diff_density_min -0.255
_refine_diff_density_rms 0.045
_refine_ls_abs_structure_details
;
 Flack x determined using 910 quotients [(I+)-(I-)]/[(I+)+(I-)]
 (Parsons, Flack and Wagner, Acta Cryst. B69 (2013) 249-259).
;
_refine_ls_abs_structure_Flack -0.06(13)
_refine_ls_extinction_method none
_refine_ls_goodness_of_fit_ref 1.032
_refine_ls_hydrogen_treatment constr
_refine_ls_matrix_type full
_refine_ls_number_parameters 364
_refine_ls_number_reflns 4440
_refine_ls_number_restraints 1
_refine_ls_restrained_S_all 1.032
_refine_ls_R_factor_all 0.0502
_refine_ls_R_factor_gt 0.0416
_refine_ls_shift/su_max 0.001
_refine_ls_shift/su_mean 0.000
_refine_ls_structure_factor_coef Fsqd
_refine_ls_weighting_details 'w=1/[\s^2^(Fo^2^)+(0.0660P)^2^] where P=(Fo^2^+2Fc^2^)/3'
_refine_ls_weighting_scheme calc
_refine_ls_wR_factor_gt 0.1023
_refine_ls_wR_factor_ref 0.1074
_reflns_Friedel_coverage 0.320
_reflns_Friedel_fraction_full 0.374
_reflns_Friedel_fraction_max 0.280
_reflns_number_gt 3898
_reflns_number_total 4440
_reflns_threshold_expression 'I > 2\s(I)'
_cod_data_source_file d0sc01918f3.cif
_cod_data_source_block 5c
_cod_database_code 1558542
_shelx_shelxl_version_number 2018/3
_chemical_oxdiff_formula C33H49AlN2O
_chemical_oxdiff_usercomment TH525
_shelx_space_group_comment
;
The symmetry employed for this shelxl refinement is uniquely defined
by the following loop, which should always be used as a source of
symmetry information in preference to the above space-group names.
They are only intended as comments.
;
_reflns_odcompleteness_completeness 98.61
_reflns_odcompleteness_iscentric 1
_reflns_odcompleteness_theta 24.97
_olex2_refinement_description
;
1. Fixed Uiso
 At 1.2 times of:
  All C(H) groups
 At 1.5 times of:
  All C(H,H,H) groups
2.a Ternary CH refined with riding coordinates:
 C12(H12), C15(H15), C24(H24), C27(H27)
2.b Aromatic/amide H refined with riding coordinates:
 C2(H2), C8(H8), C9(H9), C10(H10), C20(H20), C21(H21), C22(H22), C30(H30),
 C31(H31)
2.c Idealised Me refined as rotating group:
 C4(H4A,H4B,H4C), C5(H5A,H5B,H5C), C13(H13A,H13B,H13C), C14(H14A,H14B,H14C),
 C16(H16A,H16B,H16C), C17(H17A,H17B,H17C), C25(H25A,H25B,H25C), C26(H26A,H26B,
 H26C), C28(H28A,H28B,H28C), C29(H29A,H29B,H29C), C35(H35A,H35B,H35C), C36(H36A,
 H36B,H36C)
;
_olex2_date_sample_data_collection 2019-10-15
_olex2_submission_special_instructions 'No special instructions were received'
_oxdiff_exptl_absorpt_empirical_details
;
Empirical correction (ABSPACK) includes:
- Absorption correction using spherical harmonics
- Frame scaling
;
_oxdiff_exptl_absorpt_empirical_full_max 1.095
_oxdiff_exptl_absorpt_empirical_full_min 0.912

loop_
_space_group_symop_operation_xyz
'x, y, z'
'-x, -y, z+1/2'
'x+1/2, -y+1/2, z'
'-x+1/2, y+1/2, z+1/2'

loop_
_atom_site_label
_atom_site_type_symbol
_atom_site_fract_x
_atom_site_fract_y
_atom_site_fract_z
_atom_site_U_iso_or_equiv
_atom_site_adp_type
_atom_site_occupancy
_atom_site_site_symmetry_order
_atom_site_calc_flag
_atom_site_refinement_flags_posn
_atom_site_refinement_flags_adp
_atom_site_refinement_flags_occupancy
_atom_site_disorder_assembly
_atom_site_disorder_group
Al1 Al 0.37199(5) 0.67587(6) 0.51693(6) 0.0194(2) Uani 1 1 d . . . . .
O34 O 0.34963(12) 0.57918(16) 0.43931(13) 0.0289(5) Uani 1 1 d . . . . .
N1 N 0.47469(13) 0.64222(19) 0.56283(15) 0.0200(5) Uani 1 1 d . . . . .
N3 N 0.40298(14) 0.80599(18) 0.46132(16) 0.0205(5) Uani 1 1 d . . . . .
C1 C 0.54252(16) 0.6728(2) 0.5233(2) 0.0223(6) Uani 1 1 d . . . . .
C2 C 0.54212(17) 0.7493(2) 0.45802(19) 0.0249(7) Uani 1 1 d . . . . .
H2 H 0.590093 0.755823 0.428014 0.030 Uiso 1 1 calc R . . . .
C3 C 0.47916(17) 0.8165(2) 0.43250(19) 0.0225(6) Uani 1 1 d . . . . .
C4 C 0.62292(18) 0.6257(3) 0.5491(2) 0.0341(8) Uani 1 1 d . . . . .
H4A H 0.616979 0.548890 0.560011 0.051 Uiso 1 1 calc GR . . . .
H4B H 0.641601 0.661983 0.598724 0.051 Uiso 1 1 calc GR . . . .
H4C H 0.661456 0.636273 0.504843 0.051 Uiso 1 1 calc GR . . . .
C5 C 0.49873(19) 0.9055(3) 0.3704(2) 0.0356(8) Uani 1 1 d . . . . .
H5A H 0.481049 0.974793 0.392101 0.053 Uiso 1 1 calc GR . . . .
H5B H 0.471510 0.890899 0.318541 0.053 Uiso 1 1 calc GR . . . .
H5C H 0.556083 0.907618 0.361068 0.053 Uiso 1 1 calc GR . . . .
C6 C 0.48112(16) 0.5778(2) 0.6388(2) 0.0229(6) Uani 1 1 d . . . . .
C7 C 0.47832(18) 0.4630(3) 0.6348(2) 0.0289(7) Uani 1 1 d . . . . .
C8 C 0.4842(2) 0.4053(3) 0.7098(2) 0.0395(9) Uani 1 1 d . . . . .
H8 H 0.482913 0.329191 0.708579 0.047 Uiso 1 1 calc R . . . .
C9 C 0.4920(2) 0.4576(3) 0.7852(3) 0.0483(10) Uani 1 1 d . . . . .
H9 H 0.495857 0.417383 0.834454 0.058 Uiso 1 1 calc R . . . .
C10 C 0.4940(2) 0.5702(3) 0.7875(2) 0.0421(9) Uani 1 1 d . . . . .
H10 H 0.499008 0.605420 0.838824 0.051 Uiso 1 1 calc R . . . .
C11 C 0.48874(19) 0.6323(3) 0.7154(2) 0.0305(7) Uani 1 1 d . . . . .
C12 C 0.4696(2) 0.4005(3) 0.5531(2) 0.0330(8) Uani 1 1 d . . . . .
H12 H 0.464784 0.453718 0.507428 0.040 Uiso 1 1 calc R . . . .
C13 C 0.5440(2) 0.3282(3) 0.5360(3) 0.0467(10) Uani 1 1 d . . . . .
H13A H 0.549616 0.275350 0.580103 0.070 Uiso 1 1 calc GR . . . .
H13B H 0.591632 0.373152 0.533805 0.070 Uiso 1 1 calc GR . . . .
H13C H 0.537303 0.291016 0.483584 0.070 Uiso 1 1 calc GR . . . .
C14 C 0.3929(2) 0.3307(3) 0.5545(3) 0.0518(11) Uani 1 1 d . . . . .
H14A H 0.346779 0.376878 0.563595 0.078 Uiso 1 1 calc GR . . . .
H14B H 0.396640 0.277909 0.598786 0.078 Uiso 1 1 calc GR . . . .
H14C H 0.387228 0.293462 0.501908 0.078 Uiso 1 1 calc GR . . . .
C15 C 0.4920(2) 0.7569(3) 0.7221(2) 0.0353(8) Uani 1 1 d . . . . .
H15 H 0.485707 0.786863 0.665571 0.042 Uiso 1 1 calc R . . . .
C16 C 0.4232(3) 0.8001(3) 0.7749(3) 0.0536(11) Uani 1 1 d . . . . .
H16A H 0.427938 0.772079 0.830827 0.080 Uiso 1 1 calc GR . . . .
H16B H 0.372561 0.777140 0.751286 0.080 Uiso 1 1 calc GR . . . .
H16C H 0.425330 0.878636 0.776250 0.080 Uiso 1 1 calc GR . . . .
C17 C 0.5739(3) 0.7963(3) 0.7563(3) 0.0639(13) Uani 1 1 d . . . . .
H17A H 0.616606 0.769712 0.721032 0.096 Uiso 1 1 calc GR . . . .
H17B H 0.581253 0.768985 0.812052 0.096 Uiso 1 1 calc GR . . . .
H17C H 0.574868 0.874866 0.757040 0.096 Uiso 1 1 calc GR . . . .
C18 C 0.34519(17) 0.8914(2) 0.44049(19) 0.0220(6) Uani 1 1 d . . . . .
C19 C 0.33205(17) 0.9749(2) 0.4993(2) 0.0251(7) Uani 1 1 d . . . . .
C20 C 0.28147(19) 1.0613(3) 0.4768(2) 0.0358(8) Uani 1 1 d . . . . .
H20 H 0.272543 1.118037 0.514459 0.043 Uiso 1 1 calc R . . . .
C21 C 0.2445(2) 1.0641(3) 0.3995(3) 0.0421(9) Uani 1 1 d . . . . .
H21 H 0.212595 1.123709 0.384674 0.050 Uiso 1 1 calc R . . . .
C22 C 0.2547(2) 0.9792(3) 0.3447(2) 0.0384(9) Uani 1 1 d . . . . .
H22 H 0.227342 0.980572 0.293883 0.046 Uiso 1 1 calc R . . . .
C23 C 0.30512(18) 0.8904(3) 0.3629(2) 0.0285(7) Uani 1 1 d . . . . .
C24 C 0.37006(17) 0.9697(2) 0.5860(2) 0.0285(7) Uani 1 1 d . . . . .
H24 H 0.372497 0.892329 0.602159 0.034 Uiso 1 1 calc R . . . .
C25 C 0.4569(2) 1.0133(3) 0.5863(3) 0.0405(9) Uani 1 1 d . . . . .
H25A H 0.457394 1.086753 0.564976 0.061 Uiso 1 1 calc GR . . . .
H25B H 0.490169 0.967615 0.551643 0.061 Uiso 1 1 calc GR . . . .
H25C H 0.477464 1.012921 0.642469 0.061 Uiso 1 1 calc GR . . . .
C26 C 0.3201(2) 1.0287(3) 0.6521(2) 0.0454(9) Uani 1 1 d . . . . .
H26A H 0.265523 1.001873 0.650836 0.068 Uiso 1 1 calc GR . . . .
H26B H 0.320271 1.105832 0.640839 0.068 Uiso 1 1 calc GR . . . .
H26C H 0.343043 1.015488 0.706390 0.068 Uiso 1 1 calc GR . . . .
C27 C 0.31055(19) 0.7950(3) 0.3035(2) 0.0319(8) Uani 1 1 d . . . . .
H27 H 0.356280 0.749309 0.320905 0.038 Uiso 1 1 calc R . . . .
C28 C 0.2332(2) 0.7263(3) 0.3111(2) 0.0439(9) Uani 1 1 d . . . . .
H28A H 0.187875 0.768149 0.291521 0.066 Uiso 1 1 calc GR . . . .
H28B H 0.224860 0.706646 0.368644 0.066 Uiso 1 1 calc GR . . . .
H28C H 0.238576 0.661154 0.278031 0.066 Uiso 1 1 calc GR . . . .
C29 C 0.3245(3) 0.8289(4) 0.2125(2) 0.0537(11) Uani 1 1 d . . . . .
H29A H 0.373350 0.871096 0.208604 0.081 Uiso 1 1 calc GR . . . .
H29B H 0.279633 0.872262 0.193519 0.081 Uiso 1 1 calc GR . . . .
H29C H 0.329203 0.764716 0.178212 0.081 Uiso 1 1 calc GR . . . .
C30 C 0.27902(19) 0.6650(3) 0.5876(2) 0.0297(7) Uani 1 1 d . . . . .
H30 H 0.271390 0.711045 0.633265 0.036 Uiso 1 1 calc R . . . .
C31 C 0.22457(17) 0.5857(3) 0.5669(2) 0.0310(8) Uani 1 1 d . . . . .
H31 H 0.180211 0.578669 0.602293 0.037 Uiso 1 1 calc R . . . .
C32 C 0.22731(17) 0.5111(2) 0.4967(2) 0.0292(7) Uani 1 1 d . . . . .
C33 C 0.28585(18) 0.5110(2) 0.4376(2) 0.0292(7) Uani 1 1 d . . . . .
C35 C 0.1609(2) 0.4249(3) 0.4920(3) 0.0454(9) Uani 1 1 d . . . . .
H35A H 0.184366 0.353381 0.497087 0.068 Uiso 1 1 calc GR . . . .
H35B H 0.133357 0.430750 0.439289 0.068 Uiso 1 1 calc GR . . . .
H35C H 0.122961 0.436323 0.536694 0.068 Uiso 1 1 calc GR . . . .
C36 C 0.2882(2) 0.4344(3) 0.3643(2) 0.0458(9) Uani 1 1 d . . . . .
H36A H 0.304399 0.363000 0.382781 0.069 Uiso 1 1 calc GR . . . .
H36B H 0.326172 0.461081 0.323683 0.069 Uiso 1 1 calc GR . . . .
H36C H 0.235365 0.430274 0.339425 0.069 Uiso 1 1 calc GR . . . .

loop_
_atom_site_aniso_label
_atom_site_aniso_U_11
_atom_site_aniso_U_22
_atom_site_aniso_U_33
_atom_site_aniso_U_23
_atom_site_aniso_U_13
_atom_site_aniso_U_12
Al1 0.0186(4) 0.0176(4) 0.0221(4) 0.0013(4) 0.0008(4) -0.0009(3)
O34 0.0270(10) 0.0298(11) 0.0299(12) -0.0059(10) 0.0039(10) -0.0052(9)
N1 0.0200(12) 0.0157(12) 0.0242(13) -0.0001(11) 0.0017(11) -0.0001(9)
N3 0.0203(11) 0.0184(12) 0.0230(13) 0.0008(10) 0.0020(11) 0.0001(9)
C1 0.0200(12) 0.0194(13) 0.0277(15) -0.0079(14) 0.0015(14) 0.0005(11)
C2 0.0213(14) 0.0253(16) 0.0282(16) -0.0001(13) 0.0092(14) -0.0027(12)
C3 0.0260(15) 0.0208(15) 0.0205(15) 0.0000(13) 0.0042(13) -0.0038(11)
C4 0.0197(14) 0.0324(18) 0.050(2) 0.0055(16) -0.0019(15) 0.0005(13)
C5 0.0304(17) 0.0356(19) 0.041(2) 0.0137(16) 0.0084(17) -0.0028(14)
C6 0.0197(13) 0.0227(15) 0.0263(17) 0.0038(13) -0.0015(14) 0.0010(11)
C7 0.0289(15) 0.0239(16) 0.0339(19) 0.0057(15) 0.0009(15) 0.0015(13)
C8 0.052(2) 0.0225(17) 0.044(2) 0.0125(16) -0.0043(18) 0.0002(16)
C9 0.069(2) 0.042(2) 0.034(2) 0.0177(18) 0.004(2) 0.007(2)
C10 0.059(2) 0.043(2) 0.0247(19) 0.0010(16) -0.0022(18) 0.0071(18)
C11 0.0337(16) 0.0291(17) 0.0288(17) 0.0036(16) -0.0031(15) 0.0043(14)
C12 0.0469(19) 0.0165(15) 0.0356(19) 0.0018(14) -0.0099(16) 0.0022(13)
C13 0.054(2) 0.0344(19) 0.052(3) -0.0075(18) 0.004(2) 0.0084(17)
C14 0.054(2) 0.0273(18) 0.074(3) 0.0011(19) -0.024(2) -0.0026(16)
C15 0.053(2) 0.0270(17) 0.0255(17) -0.0008(15) -0.0055(17) 0.0034(15)
C16 0.072(3) 0.044(2) 0.046(2) -0.008(2) 0.003(2) 0.018(2)
C17 0.071(3) 0.043(2) 0.077(3) -0.007(2) -0.014(3) -0.009(2)
C18 0.0206(13) 0.0205(14) 0.0249(16) 0.0048(13) 0.0026(13) -0.0007(11)
C19 0.0235(14) 0.0190(15) 0.0326(18) 0.0020(13) 0.0052(14) -0.0023(11)
C20 0.0354(17) 0.0224(16) 0.050(2) -0.0045(16) 0.0040(17) 0.0039(14)
C21 0.041(2) 0.0305(19) 0.055(2) 0.0086(18) -0.0065(19) 0.0112(15)
C22 0.0395(18) 0.041(2) 0.035(2) 0.0087(17) -0.0067(17) 0.0048(16)
C23 0.0272(15) 0.0311(17) 0.0273(17) 0.0054(14) 0.0035(15) -0.0007(13)
C24 0.0307(16) 0.0205(16) 0.0344(18) -0.0043(14) 0.0007(15) 0.0001(13)
C25 0.0379(18) 0.037(2) 0.046(2) -0.0124(18) -0.0026(17) -0.0043(15)
C26 0.054(2) 0.045(2) 0.037(2) -0.0127(18) 0.0048(19) 0.0081(18)
C27 0.0344(17) 0.0415(19) 0.0198(16) 0.0002(15) -0.0004(15) 0.0054(15)
C28 0.045(2) 0.047(2) 0.040(2) -0.0096(19) -0.0063(17) -0.0011(17)
C29 0.060(2) 0.073(3) 0.028(2) 0.005(2) -0.0002(19) 0.008(2)
C30 0.0348(17) 0.0266(17) 0.0278(17) 0.0004(14) 0.0046(15) 0.0075(14)
C31 0.0195(15) 0.0338(18) 0.040(2) 0.0093(16) 0.0040(15) 0.0004(13)
C32 0.0214(14) 0.0273(16) 0.039(2) 0.0068(15) -0.0044(15) -0.0013(12)
C33 0.0268(16) 0.0236(16) 0.0372(19) 0.0022(15) -0.0071(15) -0.0013(12)
C35 0.0336(17) 0.045(2) 0.058(2) 0.0041(19) -0.0060(19) -0.0096(16)
C36 0.050(2) 0.041(2) 0.046(2) -0.0097(18) -0.0119(19) -0.0030(17)

loop_
_atom_type_symbol
_atom_type_description
_atom_type_scat_dispersion_real
_atom_type_scat_dispersion_imag
_atom_type_scat_source
C C 0.0033 0.0016 'International Tables Vol C Tables 4.2.6.8 and 6.1.1.4'
H H 0.0000 0.0000 'International Tables Vol C Tables 4.2.6.8 and 6.1.1.4'
Al Al 0.0645 0.0514 'International Tables Vol C Tables 4.2.6.8 and 6.1.1.4'
N N 0.0061 0.0033 'International Tables Vol C Tables 4.2.6.8 and 6.1.1.4'
O O 0.0106 0.0060 'International Tables Vol C Tables 4.2.6.8 and 6.1.1.4'

loop_
_exptl_crystal_face_index_h
_exptl_crystal_face_index_k
_exptl_crystal_face_index_l
_exptl_crystal_face_perp_dist
0 -1 1 0.0740
0 1 -1 0.0740
5 0 2 0.2234
-5 -2 -1 0.2678
-5 0 -2 0.2757
0 4 5 0.1090
-1 0 0 0.2654
0 -4 -5 0.0831

loop_
_geom_angle_atom_site_label_1
_geom_angle_atom_site_label_2
_geom_angle_atom_site_label_3
_geom_angle
_geom_angle_site_symmetry_1
_geom_angle_site_symmetry_3
_geom_angle_publ_flag
O34 Al1 N1 108.47(11) . . ?
O34 Al1 N3 106.92(11) . . ?
O34 Al1 C30 101.65(12) . . ?
N1 Al1 C30 118.46(13) . . ?
N3 Al1 N1 96.99(10) . . ?
N3 Al1 C30 123.60(12) . . ?
C33 O34 Al1 126.7(2) . . ?
C1 N1 Al1 120.4(2) . . ?
C1 N1 C6 119.0(2) . . ?
C6 N1 Al1 120.50(17) . . ?
C3 N3 Al1 119.57(19) . . ?
C3 N3 C18 117.9(2) . . ?
C18 N3 Al1 122.21(17) . . ?
N1 C1 C2 122.2(3) . . ?
N1 C1 C4 120.2(3) . . ?
C2 C1 C4 117.6(3) . . ?
C1 C2 H2 115.9 . . ?
C3 C2 C1 128.1(3) . . ?
C3 C2 H2 115.9 . . ?
N3 C3 C2 123.0(3) . . ?
N3 C3 C5 119.6(3) . . ?
C2 C3 C5 117.4(3) . . ?
C1 C4 H4A 109.5 . . ?
C1 C4 H4B 109.5 . . ?
C1 C4 H4C 109.5 . . ?
H4A C4 H4B 109.5 . . ?
H4A C4 H4C 109.5 . . ?
H4B C4 H4C 109.5 . . ?
C3 C5 H5A 109.5 . . ?
C3 C5 H5B 109.5 . . ?
C3 C5 H5C 109.5 . . ?
H5A C5 H5B 109.5 . . ?
H5A C5 H5C 109.5 . . ?
H5B C5 H5C 109.5 . . ?
C7 C6 N1 120.1(3) . . ?
C11 C6 N1 118.7(2) . . ?
C11 C6 C7 121.2(3) . . ?
C6 C7 C12 122.9(3) . . ?
C8 C7 C6 117.6(3) . . ?
C8 C7 C12 119.4(3) . . ?
C7 C8 H8 119.1 . . ?
C9 C8 C7 121.8(3) . . ?
C9 C8 H8 119.1 . . ?
C8 C9 H9 120.3 . . ?
C8 C9 C10 119.4(3) . . ?
C10 C9 H9 120.3 . . ?
C9 C10 H10 119.2 . . ?
C9 C10 C11 121.7(4) . . ?
C11 C10 H10 119.2 . . ?
C6 C11 C15 122.6(3) . . ?
C10 C11 C6 118.3(3) . . ?
C10 C11 C15 119.1(3) . . ?
C7 C12 H12 108.3 . . ?
C7 C12 C13 111.4(3) . . ?
C7 C12 C14 110.3(3) . . ?
C13 C12 H12 108.3 . . ?
C14 C12 H12 108.3 . . ?
C14 C12 C13 110.2(3) . . ?
C12 C13 H13A 109.5 . . ?
C12 C13 H13B 109.5 . . ?
C12 C13 H13C 109.5 . . ?
H13A C13 H13B 109.5 . . ?
H13A C13 H13C 109.5 . . ?
H13B C13 H13C 109.5 . . ?
C12 C14 H14A 109.5 . . ?
C12 C14 H14B 109.5 . . ?
C12 C14 H14C 109.5 . . ?
H14A C14 H14B 109.5 . . ?
H14A C14 H14C 109.5 . . ?
H14B C14 H14C 109.5 . . ?
C11 C15 H15 107.7 . . ?
C11 C15 C17 111.6(3) . . ?
C16 C15 C11 111.2(3) . . ?
C16 C15 H15 107.7 . . ?
C16 C15 C17 110.7(3) . . ?
C17 C15 H15 107.7 . . ?
C15 C16 H16A 109.5 . . ?
C15 C16 H16B 109.5 . . ?
C15 C16 H16C 109.5 . . ?
H16A C16 H16B 109.5 . . ?
H16A C16 H16C 109.5 . . ?
H16B C16 H16C 109.5 . . ?
C15 C17 H17A 109.5 . . ?
C15 C17 H17B 109.5 . . ?
C15 C17 H17C 109.5 . . ?
H17A C17 H17B 109.5 . . ?
H17A C17 H17C 109.5 . . ?
H17B C17 H17C 109.5 . . ?
C19 C18 N3 118.0(3) . . ?
C19 C18 C23 121.6(3) . . ?
C23 C18 N3 120.4(3) . . ?
C18 C19 C24 121.0(3) . . ?
C20 C19 C18 118.0(3) . . ?
C20 C19 C24 121.0(3) . . ?
C19 C20 H20 119.5 . . ?
C21 C20 C19 121.1(3) . . ?
C21 C20 H20 119.5 . . ?
C20 C21 H21 120.0 . . ?
C22 C21 C20 120.0(3) . . ?
C22 C21 H21 120.0 . . ?
C21 C22 H22 119.1 . . ?
C21 C22 C23 121.9(3) . . ?
C23 C22 H22 119.1 . . ?
C18 C23 C27 122.3(3) . . ?
C22 C23 C18 117.2(3) . . ?
C22 C23 C27 120.3(3) . . ?
C19 C24 H24 107.3 . . ?
C19 C24 C25 112.0(3) . . ?
C25 C24 H24 107.3 . . ?
C26 C24 C19 112.8(3) . . ?
C26 C24 H24 107.3 . . ?
C26 C24 C25 110.0(3) . . ?
C24 C25 H25A 109.5 . . ?
C24 C25 H25B 109.5 . . ?
C24 C25 H25C 109.5 . . ?
H25A C25 H25B 109.5 . . ?
H25A C25 H25C 109.5 . . ?
H25B C25 H25C 109.5 . . ?
C24 C26 H26A 109.5 . . ?
C24 C26 H26B 109.5 . . ?
C24 C26 H26C 109.5 . . ?
H26A C26 H26B 109.5 . . ?
H26A C26 H26C 109.5 . . ?
H26B C26 H26C 109.5 . . ?
C23 C27 H27 107.9 . . ?
C23 C27 C28 108.9(3) . . ?
C23 C27 C29 113.5(3) . . ?
C28 C27 H27 107.9 . . ?
C29 C27 H27 107.9 . . ?
C29 C27 C28 110.4(3) . . ?
C27 C28 H28A 109.5 . . ?
C27 C28 H28B 109.5 . . ?
C27 C28 H28C 109.5 . . ?
H28A C28 H28B 109.5 . . ?
H28A C28 H28C 109.5 . . ?
H28B C28 H28C 109.5 . . ?
C27 C29 H29A 109.5 . . ?
C27 C29 H29B 109.5 . . ?
C27 C29 H29C 109.5 . . ?
H29A C29 H29B 109.5 . . ?
H29A C29 H29C 109.5 . . ?
H29B C29 H29C 109.5 . . ?
Al1 C30 H30 122.1 . . ?
C31 C30 Al1 115.9(3) . . ?
C31 C30 H30 122.1 . . ?
C30 C31 H31 116.0 . . ?
C30 C31 C32 128.0(3) . . ?
C32 C31 H31 116.0 . . ?
C31 C32 C35 116.8(3) . . ?
C33 C32 C31 124.4(3) . . ?
C33 C32 C35 118.7(3) . . ?
O34 C33 C32 123.1(3) . . ?
O34 C33 C36 112.5(3) . . ?
C32 C33 C36 124.4(3) . . ?
C32 C35 H35A 109.5 . . ?
C32 C35 H35B 109.5 . . ?
C32 C35 H35C 109.5 . . ?
H35A C35 H35B 109.5 . . ?
H35A C35 H35C 109.5 . . ?
H35B C35 H35C 109.5 . . ?
C33 C36 H36A 109.5 . . ?
C33 C36 H36B 109.5 . . ?
C33 C36 H36C 109.5 . . ?
H36A C36 H36B 109.5 . . ?
H36A C36 H36C 109.5 . . ?
H36B C36 H36C 109.5 . . ?

loop_
_geom_bond_atom_site_label_1
_geom_bond_atom_site_label_2
_geom_bond_distance
_geom_bond_site_symmetry_2
_geom_bond_publ_flag
Al1 O34 1.752(2) . ?
Al1 N1 1.894(2) . ?
Al1 N3 1.892(2) . ?
Al1 C30 1.912(3) . ?
O34 C33 1.344(4) . ?
N1 C1 1.340(4) . ?
N1 C6 1.451(4) . ?
N3 C3 1.347(4) . ?
N3 C18 1.453(3) . ?
C1 C2 1.401(4) . ?
C1 C4 1.505(4) . ?
C2 H2 0.9300 . ?
C2 C3 1.387(4) . ?
C3 C5 1.508(4) . ?
C4 H4A 0.9600 . ?
C4 H4B 0.9600 . ?
C4 H4C 0.9600 . ?
C5 H5A 0.9600 . ?
C5 H5B 0.9600 . ?
C5 H5C 0.9600 . ?
C6 C7 1.404(4) . ?
C6 C11 1.400(4) . ?
C7 C8 1.394(4) . ?
C7 C12 1.519(5) . ?
C8 H8 0.9300 . ?
C8 C9 1.371(5) . ?
C9 H9 0.9300 . ?
C9 C10 1.377(5) . ?
C10 H10 0.9300 . ?
C10 C11 1.383(5) . ?
C11 C15 1.527(4) . ?
C12 H12 0.9800 . ?
C12 C13 1.539(5) . ?
C12 C14 1.527(5) . ?
C13 H13A 0.9600 . ?
C13 H13B 0.9600 . ?
C13 H13C 0.9600 . ?
C14 H14A 0.9600 . ?
C14 H14B 0.9600 . ?
C14 H14C 0.9600 . ?
C15 H15 0.9800 . ?
C15 C16 1.512(5) . ?
C15 C17 1.536(5) . ?
C16 H16A 0.9600 . ?
C16 H16B 0.9600 . ?
C16 H16C 0.9600 . ?
C17 H17A 0.9600 . ?
C17 H17B 0.9600 . ?
C17 H17C 0.9600 . ?
C18 C19 1.404(4) . ?
C18 C23 1.406(4) . ?
C19 C20 1.394(4) . ?
C19 C24 1.523(5) . ?
C20 H20 0.9300 . ?
C20 C21 1.377(5) . ?
C21 H21 0.9300 . ?
C21 C22 1.369(5) . ?
C22 H22 0.9300 . ?
C22 C23 1.398(5) . ?
C23 C27 1.506(4) . ?
C24 H24 0.9800 . ?
C24 C25 1.531(4) . ?
C24 C26 1.522(4) . ?
C25 H25A 0.9600 . ?
C25 H25B 0.9600 . ?
C25 H25C 0.9600 . ?
C26 H26A 0.9600 . ?
C26 H26B 0.9600 . ?
C26 H26C 0.9600 . ?
C27 H27 0.9800 . ?
C27 C28 1.534(5) . ?
C27 C29 1.530(5) . ?
C28 H28A 0.9600 . ?
C28 H28B 0.9600 . ?
C28 H28C 0.9600 . ?
C29 H29A 0.9600 . ?
C29 H29B 0.9600 . ?
C29 H29C 0.9600 . ?
C30 H30 0.9300 . ?
C30 C31 1.363(4) . ?
C31 H31 0.9300 . ?
C31 C32 1.446(4) . ?
C32 C33 1.353(5) . ?
C32 C35 1.523(4) . ?
C33 C36 1.499(5) . ?
C35 H35A 0.9600 . ?
C35 H35B 0.9600 . ?
C35 H35C 0.9600 . ?
C36 H36A 0.9600 . ?
C36 H36B 0.9600 . ?
C36 H36C 0.9600 . ?

loop_
_geom_torsion_atom_site_label_1
_geom_torsion_atom_site_label_2
_geom_torsion_atom_site_label_3
_geom_torsion_atom_site_label_4
_geom_torsion
_geom_torsion_site_symmetry_1
_geom_torsion_site_symmetry_2
_geom_torsion_site_symmetry_3
_geom_torsion_site_symmetry_4
_geom_torsion_publ_flag
Al1 O34 C33 C32 2.3(4) . . . . ?
Al1 O34 C33 C36 -176.6(2) . . . . ?
Al1 N1 C1 C2 14.0(4) . . . . ?
Al1 N1 C1 C4 -166.6(2) . . . . ?
Al1 N1 C6 C7 83.4(3) . . . . ?
Al1 N1 C6 C11 -95.5(3) . . . . ?
Al1 N3 C3 C2 -16.0(4) . . . . ?
Al1 N3 C3 C5 164.8(2) . . . . ?
Al1 N3 C18 C19 90.3(3) . . . . ?
Al1 N3 C18 C23 -90.8(3) . . . . ?
Al1 C30 C31 C32 -2.1(4) . . . . ?
O34 Al1 N1 C1 80.9(2) . . . . ?
O34 Al1 N1 C6 -95.7(2) . . . . ?
O34 Al1 N3 C3 -81.4(2) . . . . ?
O34 Al1 N3 C18 92.0(2) . . . . ?
N1 Al1 O34 C33 120.6(2) . . . . ?
N1 Al1 N3 C3 30.4(2) . . . . ?
N1 Al1 N3 C18 -156.2(2) . . . . ?
N1 C1 C2 C3 10.9(5) . . . . ?
N1 C6 C7 C8 -179.6(3) . . . . ?
N1 C6 C7 C12 0.7(4) . . . . ?
N1 C6 C11 C10 179.3(3) . . . . ?
N1 C6 C11 C15 -1.1(4) . . . . ?
N3 Al1 O34 C33 -135.8(2) . . . . ?
N3 Al1 N1 C1 -29.6(2) . . . . ?
N3 Al1 N1 C6 153.8(2) . . . . ?
N3 C18 C19 C20 175.1(3) . . . . ?
N3 C18 C19 C24 -6.6(4) . . . . ?
N3 C18 C23 C22 -175.6(3) . . . . ?
N3 C18 C23 C27 8.7(4) . . . . ?
C1 N1 C6 C7 -93.2(3) . . . . ?
C1 N1 C6 C11 87.9(3) . . . . ?
C1 C2 C3 N3 -9.7(5) . . . . ?
C1 C2 C3 C5 169.5(3) . . . . ?
C3 N3 C18 C19 -96.2(3) . . . . ?
C3 N3 C18 C23 82.7(3) . . . . ?
C4 C1 C2 C3 -168.5(3) . . . . ?
C6 N1 C1 C2 -169.4(3) . . . . ?
C6 N1 C1 C4 10.0(4) . . . . ?
C6 C7 C8 C9 0.4(5) . . . . ?
C6 C7 C12 C13 117.2(3) . . . . ?
C6 C7 C12 C14 -120.2(3) . . . . ?
C6 C11 C15 C16 120.0(3) . . . . ?
C6 C11 C15 C17 -115.8(4) . . . . ?
C7 C6 C11 C10 0.4(4) . . . . ?
C7 C6 C11 C15 180.0(3) . . . . ?
C7 C8 C9 C10 0.0(6) . . . . ?
C8 C7 C12 C13 -62.6(4) . . . . ?
C8 C7 C12 C14 60.1(4) . . . . ?
C8 C9 C10 C11 -0.3(6) . . . . ?
C9 C10 C11 C6 0.1(5) . . . . ?
C9 C10 C11 C15 -179.5(4) . . . . ?
C10 C11 C15 C16 -60.4(4) . . . . ?
C10 C11 C15 C17 63.8(4) . . . . ?
C11 C6 C7 C8 -0.7(4) . . . . ?
C11 C6 C7 C12 179.6(3) . . . . ?
C12 C7 C8 C9 -179.8(3) . . . . ?
C18 N3 C3 C2 170.4(3) . . . . ?
C18 N3 C3 C5 -8.8(4) . . . . ?
C18 C19 C20 C21 0.9(5) . . . . ?
C18 C19 C24 C25 84.0(3) . . . . ?
C18 C19 C24 C26 -151.3(3) . . . . ?
C18 C23 C27 C28 101.1(3) . . . . ?
C18 C23 C27 C29 -135.5(3) . . . . ?
C19 C18 C23 C22 3.3(4) . . . . ?
C19 C18 C23 C27 -172.4(3) . . . . ?
C19 C20 C21 C22 2.4(5) . . . . ?
C20 C19 C24 C25 -97.7(3) . . . . ?
C20 C19 C24 C26 27.0(4) . . . . ?
C20 C21 C22 C23 -3.0(6) . . . . ?
C21 C22 C23 C18 0.2(5) . . . . ?
C21 C22 C23 C27 175.9(3) . . . . ?
C22 C23 C27 C28 -74.4(4) . . . . ?
C22 C23 C27 C29 49.0(4) . . . . ?
C23 C18 C19 C20 -3.8(4) . . . . ?
C23 C18 C19 C24 174.5(3) . . . . ?
C24 C19 C20 C21 -177.4(3) . . . . ?
C30 Al1 O34 C33 -5.0(3) . . . . ?
C30 Al1 N1 C1 -164.1(2) . . . . ?
C30 Al1 N1 C6 19.4(3) . . . . ?
C30 Al1 N3 C3 161.5(2) . . . . ?
C30 Al1 N3 C18 -25.1(3) . . . . ?
C30 C31 C32 C33 -1.8(5) . . . . ?
C30 C31 C32 C35 175.9(3) . . . . ?
C31 C32 C33 O34 1.9(5) . . . . ?
C31 C32 C33 C36 -179.3(3) . . . . ?
C35 C32 C33 O34 -175.7(3) . . . . ?
C35 C32 C33 C36 3.1(5) . . . . ?

loop_
_exptl_oxdiff_crystal_face_indexfrac_h
_exptl_oxdiff_crystal_face_indexfrac_k
_exptl_oxdiff_crystal_face_indexfrac_l
_exptl_oxdiff_crystal_face_x
_exptl_oxdiff_crystal_face_y
_exptl_oxdiff_crystal_face_z
-0.0001 -1.0000 0.9993 0.0052 0.0076 0.0725
0.0001 1.0000 -0.9993 -0.0052 -0.0076 -0.0725
4.9962 -0.0013 1.9986 0.1614 0.1650 0.0252
-4.9957 -1.9985 -0.9992 -0.1367 -0.1839 0.0951
-4.9962 0.0013 -1.9986 -0.1614 -0.1650 -0.0252
-0.0067 3.9983 4.9956 -0.1489 0.2761 -0.0681
-0.9996 0.0002 -0.0000 -0.0380 -0.0194 0.0048
0.0067 -3.9983 -4.9956 0.1489 -0.2761 0.0681
